data_4128010
loop_
_publ_author_name
'Tao, Wenjie'
'Bower, Jamey K.'
'Moore, Curtis E.'
'Zhang, Shiyu'

_publ_section_title
;
 Dicopper \m-Oxo, \m-Nitrosyl Complex from the Activation of NO or Nitrite
 at a Dicopper Center.
;
_journal_issue 26
_journal_name_full 'Journal of the American Chemical Society'
_journal_page_first 10159
_journal_page_last 10164
_journal_paper_doi 10.1021/jacs.9b03635
_journal_volume 141
_journal_year 2019
_chemical_formula_moiety 'C36 H38 Cu2 N5 O6, 2(C32 H12 B F24), 2(C4 H8 O)'
_chemical_formula_sum 'C108 H78 B2 Cu2 F48 N5 O8'
_chemical_formula_weight 2634.45
_space_group_crystal_system triclinic
_space_group_IT_number 2
_space_group_name_Hall '-P 1'
_space_group_name_H-M_alt 'P -1'
_symmetry_space_group_name_Hall '-P 1'
_symmetry_space_group_name_H-M 'P -1'
_atom_sites_solution_hydrogens geom
_atom_sites_solution_primary dual
_atom_sites_solution_secondary difmap
_audit_creation_date 2019-03-21
_audit_creation_method
;
Olex2 1.2-beta
(compiled 2018.05.29 svn.r3508 for OlexSys, GUI svn.r5506)
;
_cell_angle_alpha 61.744(3)
_cell_angle_beta 77.290(4)
_cell_angle_gamma 85.224(4)
_cell_formula_units_Z 1
_cell_length_a 12.6825(15)
_cell_length_b 17.1535(19)
_cell_length_c 17.278(2)
_cell_measurement_reflns_used 7862
_cell_measurement_temperature 150
_cell_measurement_theta_max 25.247
_cell_measurement_theta_min 2.773
_cell_volume 3228.8(7)
_computing_cell_refinement 'SAINT v8.38A (Bruker, 2017)'
_computing_data_collection 'APEX3 v2017.3-0 (Bruker, 2017)'
_computing_data_reduction 'SAINT v8.38A (Bruker, 2017)'
_computing_molecular_graphics 'Olex2 (Dolomanov et al., 2009)'
_computing_publication_material 'Olex2 (Dolomanov et al., 2009)'
_computing_structure_refinement 'ShelXL (Sheldrick, 2015)'
_computing_structure_solution 'ShelXT (Sheldrick, 2015)'
_diffrn_ambient_temperature 150
_diffrn_detector 'Bruker Photon II area detector'
_diffrn_detector_area_resol_mean 10.5
_diffrn_detector_type 'CMOS area detector'
_diffrn_measured_fraction_theta_full 0.985
_diffrn_measured_fraction_theta_max 0.984
_diffrn_measurement_device 'Kappa Four-Circle Diffractometer'
_diffrn_measurement_device_type 'Bruker D8 Venture'
_diffrn_measurement_method '\w and \f scans'
_diffrn_radiation_monochromator 'Curved-Graphite, Bruker TRIUMPH'
_diffrn_radiation_probe x-ray
_diffrn_radiation_type MoK\a
_diffrn_radiation_wavelength 0.71073
_diffrn_reflns_av_R_equivalents 0.0528
_diffrn_reflns_av_unetI/netI 0.0863
_diffrn_reflns_Laue_measured_fraction_full 0.985
_diffrn_reflns_Laue_measured_fraction_max 0.984
_diffrn_reflns_limit_h_max 15
_diffrn_reflns_limit_h_min -15
_diffrn_reflns_limit_k_max 20
_diffrn_reflns_limit_k_min -20
_diffrn_reflns_limit_l_max 20
_diffrn_reflns_limit_l_min -20
_diffrn_reflns_number 21423
_diffrn_reflns_point_group_measured_fraction_full 0.985
_diffrn_reflns_point_group_measured_fraction_max 0.984
_diffrn_reflns_theta_full 25.000
_diffrn_reflns_theta_max 25.366
_diffrn_reflns_theta_min 2.888
_diffrn_source 'sealed tube'
_diffrn_source_type fine-focus
_diffrn_standards_number 0
_exptl_absorpt_coefficient_mu 0.449
_exptl_absorpt_correction_T_max 0.0916
_exptl_absorpt_correction_T_min 0.0686
_exptl_absorpt_correction_type multi-scan
_exptl_absorpt_process_details
;
 TWINABS-2012/1 (Bruker,2012) was used for absorption correction.

Final HKLF 4 output contains 107496 reflections, Rint = 0.1081
 (32337 with I > 3sig(I), Rint = 0.0584)
;
_exptl_crystal_colour Red
_exptl_crystal_colour_primary red
_exptl_crystal_density_diffrn 1.355
_exptl_crystal_description Block
_exptl_crystal_F_000 1325
_exptl_crystal_size_max 0.38
_exptl_crystal_size_mid 0.13
_exptl_crystal_size_min 0.12
_refine_diff_density_max 0.482
_refine_diff_density_min -0.399
_refine_diff_density_rms 0.069
_refine_ls_extinction_coef 0.057(5)
_refine_ls_extinction_expression Fc^*^=kFc[1+0.001xFc^2^\l^3^/sin(2\q)]^-1/4^
_refine_ls_extinction_method 'SHELXL-2018/3 (Sheldrick 2018)'
_refine_ls_goodness_of_fit_ref 1.026
_refine_ls_hydrogen_treatment constr
_refine_ls_matrix_type full
_refine_ls_number_parameters 1211
_refine_ls_number_reflns 11664
_refine_ls_number_restraints 792
_refine_ls_restrained_S_all 1.010
_refine_ls_R_factor_all 0.1531
_refine_ls_R_factor_gt 0.1087
_refine_ls_shift/su_max 0.000
_refine_ls_shift/su_mean 0.000
_refine_ls_structure_factor_coef Fsqd
_refine_ls_weighting_details 'w=1/[\s^2^(Fo^2^)+(0.1231P)^2^+8.3791P] where P=(Fo^2^+2Fc^2^)/3'
_refine_ls_weighting_scheme calc
_refine_ls_wR_factor_gt 0.2789
_refine_ls_wR_factor_ref 0.3026
_reflns_Friedel_coverage 0.000
_reflns_number_gt 7024
_reflns_number_total 11664
_reflns_threshold_expression 'I > 2\s(I)'
_cod_data_source_file ja9b03635_si_003.cif
_cod_data_source_block Py4DMBCu_O_NO_BArF2_Zhang2320
_cod_depositor_comments
;
The following automatic conversions were performed:

'_diffrn_radiation_probe' value 'X-ray' changed to 'x-ray' according
to
/home/data/users/saulius/crontab/automatic-downloads/current/ACS/lib/dictionaries/cif_core.dic
dictionary named 'cif_core.dic' version 2.4.2 from 2011-04-26.

'_exptl_crystal_colour_primary' value 'Red' changed to 'red'
according to
/home/data/users/saulius/crontab/automatic-downloads/current/ACS/lib/dictionaries/cif_core.dic
dictionary named 'cif_core.dic' version 2.4.2 from 2011-04-26.

Automatic conversion script
Id: cif_fix_values 4973 2017-02-22 13:04:09Z antanas 
;
_cod_original_cell_volume 3228.9(7)
_cod_database_code 4128010
_shelx_shelxl_version_number 2018/3
_shelx_space_group_comment
;
The symmetry employed for this shelxl refinement is uniquely defined
by the following loop, which should always be used as a source of
symmetry information in preference to the above space-group names.
They are only intended as comments.
;
_shelx_estimated_absorpt_t_max 0.948
_shelx_estimated_absorpt_t_min 0.848
_olex2_refinement_description
;
1. Fixed Uiso
 At 1.2 times of:
  All C(H) groups, All C(H,H) groups
2. Restrained distances
 F10-C52 = F12-C52 = F11-C52
 1.3 with sigma of 0.02
 F10B-C52B = F12B-C52B = F11B-C52B
 1.3 with sigma of 0.02
 F12-F11
 2.1 with sigma of 0.02
 F11-F10
 2.1 with sigma of 0.02
 F10-F12
 2.1 with sigma of 0.02
 F10B-F12B
 2.1 with sigma of 0.02
 F12B-F11B
 2.1 with sigma of 0.02
 F10B-F11B
 2.1 with sigma of 0.02
 F15B-C59 = F14-C59 = F14B-C59 = F13-C59 = F13B-C59 = F15-C59
 1.3 with sigma of 0.02
 F14-F13
 2.1 with sigma of 0.02
 F13-F15
 2.1 with sigma of 0.02
 F14-F15
 2.1 with sigma of 0.02
 F14B-F13B
 2.1 with sigma of 0.02
 F13B-F15B
 2.1 with sigma of 0.02
 F15B-F14B
 2.1 with sigma of 0.02
 F6-C44 = F6B-C44 = F5-C44 = F5B-C44 = F4-C44 = F4B-C44
 1.3 with sigma of 0.02
 F6-F5
 2.1 with sigma of 0.02
 F6-F4
 2.1 with sigma of 0.02
 F4-F5
 2.1 with sigma of 0.02
 F6B-F5B
 2.1 with sigma of 0.02
 F6B-F4B
 2.1 with sigma of 0.02
 F4B-F5B
 2.1 with sigma of 0.02
 F19B-C67 = F21-C67 = F21B-C67 = F20B-C67 = F19-C67 = F20-C67
 1.3 with sigma of 0.02
 F19B-F21B
 2.1 with sigma of 0.02
 F21B-F20B
 2.1 with sigma of 0.02
 F20B-F19B
 2.1 with sigma of 0.02
 F21-F20
 2.1 with sigma of 0.02
 F20-F19
 2.1 with sigma of 0.02
 F19-F21
 2.1 with sigma of 0.02
 F17-C60 = F17B-C60 = F18-C60 = F18B-C60 = F16-C60 = F16B-C60
 1.3 with sigma of 0.02
 F17B-F18B
 2.1 with sigma of 0.02
 F18B-F16B
 2.1 with sigma of 0.02
 F16B-F17B
 2.1 with sigma of 0.02
 F17-F16
 2.1 with sigma of 0.02
 F16-F18
 2.1 with sigma of 0.02
 F18-F17
 2.1 with sigma of 0.02
 C52B-C49 = C52-C49
 1.5 with sigma of 0.02
3. Uiso/Uaniso restraints and constraints
Uanis(O6) = Uanis(O6B)
Uanis(C52B) = Uanis(C52)
Uanis(C52B) = Uanis(C52) = Uanis(C49)
Uanis(F11B) = Uanis(F11)
4. Rigid body (RIGU) restrains
 C41, C44, C49, C55, C57, C59, C60, C63, C65, C67, C68, F4, F5, F6, F10, F11,
 F12, F13, F14, F15, F16, F17, F18, F19, F20, F21, F22, F23, F24, C52, F4B, F5B,
  F6B, F10B, F11B, F12B, F13B, F14B, F15B, F16B, F17B, F18B, F19B, F20B, F21B,
 F22B, F23B, F24B
 with sigma for 1-2 distances of 0.004 and sigma for 1-3 distances of 0.004
 O4, O5, C29, C30, C31, C32, C33, C34, C35, C36, O1S, C1S, C2S, C3S, C4S, O2S,
 C5S, C6S, C7S, C8S
 with sigma for 1-2 distances of 0.004 and sigma for 1-3 distances of 0.004
 O2, O3, N2, N3, N4, N5, C1, C2, C3, C4, C5, C6, C7, C8, C9, C10, C11, C12,
 C13, C14, C15, C16, C17, C18, C19, C20, C21, C22, C23, C24, C25, C26, C27, C28
 with sigma for 1-2 distances of 0.004 and sigma for 1-3 distances of 0.004
 C49, F10, F11, F12, C52, F10B, F11B, F12B, C52B
 with sigma for 1-2 distances of 0.004 and sigma for 1-3 distances of 0.004
5. Others
 1*[Sof(O6)]+1*[Sof(O6B)]=0.5 with esd of 0
 Sof(F4B)=Sof(F5B)=Sof(F6B)=1-FVAR(3)
 Sof(F4)=Sof(F5)=Sof(F6)=FVAR(3)
 Sof(F22B)=Sof(F23B)=Sof(F24B)=1-FVAR(4)
 Sof(F22)=Sof(F23)=Sof(F24)=FVAR(4)
 Sof(F13B)=Sof(F14B)=Sof(F15B)=1-FVAR(5)
 Sof(F13)=Sof(F14)=Sof(F15)=FVAR(5)
 Sof(F19B)=Sof(F20B)=Sof(F21B)=1-FVAR(6)
 Sof(F19)=Sof(F20)=Sof(F21)=FVAR(6)
 Sof(F10B)=Sof(F11B)=Sof(F12B)=1-FVAR(7)
 Sof(F10)=Sof(F11)=Sof(F12)=FVAR(7)
 Sof(F16B)=Sof(F17B)=Sof(F18B)=1-FVAR(8)
 Sof(F16)=Sof(F17)=Sof(F18)=FVAR(8)
 Sof(C52B)=1-FVAR(9)
 Sof(C52)=FVAR(9)
 Fixed Sof: Cu1(0.5) Cu2(0.5) O1(0.5) O2(0.5) O3(0.5) O4(0.5) O5(0.5) N1(0.5)
 N2(0.5) N3(0.5) N4(0.5) N5(0.5) C1(0.5) H1(0.5) C2(0.5) H2(0.5) C3(0.5)
 H3(0.5) C4(0.5) H4(0.5) C5(0.5) C6(0.5) H6(0.5) C7(0.5) C8(0.5) H8(0.5)
 C9(0.5) H9(0.5) C10(0.5) H10(0.5) C11(0.5) H11(0.5) C12(0.5) C13(0.5) H13(0.5)
 C14(0.5) H14(0.5) C15(0.5) H15(0.5) C16(0.5) H16(0.5) C17(0.5) C18(0.5)
 H18(0.5) C19(0.5) H19(0.5) C20(0.5) H20(0.5) C21(0.5) H21(0.5) C22(0.5)
 C23(0.5) H23(0.5) C24(0.5) C25(0.5) H25(0.5) C26(0.5) H26(0.5) C27(0.5)
 H27(0.5) C28(0.5) H28(0.5) C29(0.5) H29A(0.5) H29B(0.5) C30(0.5) H30A(0.5)
 H30B(0.5) C31(0.5) H31A(0.5) H31B(0.5) C32(0.5) H32A(0.5) H32B(0.5) C33(0.5)
 H33A(0.5) H33B(0.5) C34(0.5) H34A(0.5) H34B(0.5) C35(0.5) H35A(0.5) H35B(0.5)
 C36(0.5) H36A(0.5) H36B(0.5) O1S(0.5) C1S(0.5) H1SA(0.5) H1SB(0.5) C2S(0.5)
 H2SA(0.5) H2SB(0.5) C3S(0.5) H3SA(0.5) H3SB(0.5) C4S(0.5) H4SA(0.5) H4SB(0.5)
 O2S(0.5) C5S(0.5) H5SA(0.5) H5SB(0.5) C6S(0.5) H6SA(0.5) H6SB(0.5) C7S(0.5)
 H7SA(0.5) H7SB(0.5) C8S(0.5) H8SA(0.5) H8SB(0.5)
6.a Ternary CH refined with riding coordinates:
 C6(H6), C23(H23)
6.b Secondary CH2 refined with riding coordinates:
 C29(H29A,H29B), C30(H30A,H30B), C31(H31A,H31B), C32(H32A,H32B), C33(H33A,
 H33B), C34(H34A,H34B), C35(H35A,H35B), C36(H36A,H36B), C1S(H1SA,H1SB),
 C2S(H2SA,H2SB), C3S(H3SA,H3SB), C4S(H4SA,H4SB), C5S(H5SA,H5SB), C6S(H6SA,H6SB),
  C7S(H7SA,H7SB), C8S(H8SA,H8SB)
6.c Aromatic/amide H refined with riding coordinates:
 C1(H1), C2(H2), C3(H3), C4(H4), C8(H8), C9(H9), C10(H10), C11(H11), C13(H13),
 C14(H14), C15(H15), C16(H16), C18(H18), C19(H19), C20(H20), C21(H21), C25(H25),
  C26(H26), C27(H27), C28(H28), C38(H38), C40(H40), C42(H42), C46(H46),
 C48(H48), C50(H50), C54(H54), C56(H56), C58(H58), C62(H62), C64(H64), C66(H66)
;
_platon_squeeze_void_probe_radius 1.20
_olex2_submission_special_instructions 'No special instructions were received'

loop_
_space_group_symop_operation_xyz
'x, y, z'
'-x, -y, -z'

loop_
_atom_site_label
_atom_site_type_symbol
_atom_site_fract_x
_atom_site_fract_y
_atom_site_fract_z
_atom_site_U_iso_or_equiv
_atom_site_adp_type
_atom_site_occupancy
_atom_site_site_symmetry_order
_atom_site_calc_flag
_atom_site_refinement_flags_posn
_atom_site_refinement_flags_adp
_atom_site_refinement_flags_occupancy
_atom_site_disorder_assembly
_atom_site_disorder_group
Cu1 Cu 0.50218(17) 0.50961(12) 0.87122(13) 0.0507(5) Uani 0.5 1 d . . P A -1
Cu2 Cu 0.53056(17) 0.64164(12) 0.92058(13) 0.0543(5) Uani 0.5 1 d . . P A -1
O1 O 0.4271(7) 0.6055(5) 0.8812(5) 0.060(2) Uani 0.5 1 d . . P A -1
O2 O 0.5119(10) 0.3887(9) 1.0417(9) 0.085(4) Uani 0.5 1 d . U P A -1
O3 O 0.5425(10) 0.5112(8) 1.0873(8) 0.085(4) Uani 0.5 1 d . U P A -1
O4 O 0.4838(8) 0.5535(6) 0.7211(5) 0.068(2) Uani 0.5 1 d . U P A -1
O5 O 0.5435(9) 0.7966(6) 0.8140(7) 0.081(3) Uani 0.5 1 d . U P A -1
O6 O 0.7117(13) 0.5889(12) 0.8257(12) 0.078(4) Uani 0.299(3) 1 d . . P A -1
N1 N 0.6198(11) 0.5999(8) 0.8381(9) 0.068(3) Uani 0.5 1 d . . P A -1
N2 N 0.6061(9) 0.4138(7) 0.8742(7) 0.055(2) Uani 0.5 1 d . U P A -1
N3 N 0.3758(12) 0.4225(9) 0.9179(8) 0.058(3) Uani 0.5 1 d . U P A -1
N4 N 0.4258(15) 0.6714(10) 1.0112(10) 0.064(4) Uani 0.5 1 d . U P A -1
N5 N 0.6562(10) 0.6559(6) 0.9645(7) 0.058(2) Uani 0.5 1 d . U P A -1
C1 C 0.6916(10) 0.4273(8) 0.8102(8) 0.057(3) Uani 0.5 1 d . U P A -1
C2 C 0.7626(13) 0.3624(11) 0.8126(11) 0.074(4) Uani 0.5 1 d . U P A -1
C3 C 0.7421(14) 0.2803(11) 0.8876(14) 0.059(3) Uani 0.5 1 d . U P A -1
C4 C 0.6538(15) 0.2646(10) 0.9586(10) 0.069(3) Uani 0.5 1 d . U P A -1
C5 C 0.5858(16) 0.3332(12) 0.9510(12) 0.048(3) Uani 0.5 1 d . U P A -1
C6 C 0.4876(13) 0.3242(8) 1.0210(9) 0.060(3) Uani 0.5 1 d . U P A -1
C7 C 0.3883(12) 0.3400(10) 0.9838(11) 0.052(3) Uani 0.5 1 d . U P A -1
C8 C 0.3100(11) 0.2714(8) 1.0137(9) 0.062(3) Uani 0.5 1 d . U P A -1
C9 C 0.2179(19) 0.2942(16) 0.9766(17) 0.081(6) Uani 0.5 1 d . U P A -1
C10 C 0.213(2) 0.3744(13) 0.9135(13) 0.074(4) Uani 0.5 1 d . U P A -1
C11 C 0.2892(11) 0.4408(9) 0.8816(9) 0.062(3) Uani 0.5 1 d . U P A -1
C12 C 0.4370(12) 0.3814(8) 1.1267(9) 0.051(3) Uani 0.5 1 d . U P A -1
C13 C 0.3634(11) 0.3125(9) 1.1821(9) 0.066(3) Uani 0.5 1 d . U P A -1
C14 C 0.3035(17) 0.3013(12) 1.2663(12) 0.097(6) Uani 0.5 1 d . U P A -1
C15 C 0.3220(14) 0.3685(10) 1.2888(11) 0.090(5) Uani 0.5 1 d . U P A -1
C16 C 0.3918(11) 0.4351(10) 1.2333(9) 0.071(4) Uani 0.5 1 d . U P A -1
C17 C 0.4518(11) 0.4393(9) 1.1545(8) 0.052(3) Uani 0.5 1 d . U P A -1
C18 C 0.3422(14) 0.7227(11) 0.9899(13) 0.089(5) Uani 0.5 1 d . U P A -1
C19 C 0.273(2) 0.7441(18) 1.0509(18) 0.119(9) Uani 0.5 1 d . U P A -1
C20 C 0.289(2) 0.7055(19) 1.1423(19) 0.110(9) Uani 0.5 1 d . U P A -1
C21 C 0.3788(12) 0.6573(10) 1.1598(9) 0.073(4) Uani 0.5 1 d . U P A -1
C22 C 0.4456(12) 0.6395(11) 1.0928(11) 0.057(3) Uani 0.5 1 d . U P A -1
C23 C 0.5408(12) 0.5794(8) 1.1138(8) 0.054(2) Uani 0.5 1 d . U P A -1
C24 C 0.6459(14) 0.6246(12) 1.0521(12) 0.056(3) Uani 0.5 1 d . U P A -1
C25 C 0.7257(16) 0.6367(12) 1.0882(12) 0.071(4) Uani 0.5 1 d . U P A -1
C26 C 0.8245(19) 0.680(2) 1.0295(18) 0.091(8) Uani 0.5 1 d . U P A -1
C27 C 0.8301(13) 0.7161(11) 0.9366(10) 0.087(5) Uani 0.5 1 d . U P A -1
C28 C 0.7445(12) 0.6990(9) 0.9060(9) 0.070(3) Uani 0.5 1 d . U P A -1
C29 C 0.4723(18) 0.5000(13) 0.6810(13) 0.093(6) Uani 0.5 1 d . U P A -1
C30 C 0.4463(18) 0.5613(18) 0.5904(17) 0.115(7) Uani 0.5 1 d . U P A -1
C31 C 0.404(2) 0.6427(18) 0.5960(16) 0.086(6) Uani 0.5 1 d . U P A -1
C32 C 0.4590(15) 0.6451(10) 0.6625(10) 0.081(4) Uani 0.5 1 d . U P A -1
C33 C 0.5235(17) 0.8314(10) 0.7282(10) 0.088(5) Uani 0.5 1 d . U P A -1
C34 C 0.511(3) 0.944(2) 0.680(3) 0.123(11) Uani 0.5 1 d . U P A -1
C35 C 0.569(3) 0.9524(15) 0.749(2) 0.148(11) Uani 0.5 1 d . U P A -1
C36 C 0.558(2) 0.8708(10) 0.8285(15) 0.104(6) Uani 0.5 1 d . U P A -1
F1 F 1.1506(4) 0.1842(3) 0.8677(3) 0.0912(13) Uani 1 1 d . . . . .
F2 F 1.1970(4) 0.3142(3) 0.7677(3) 0.0971(15) Uani 1 1 d . . . . .
F3 F 1.0318(3) 0.2824(3) 0.8282(3) 0.0948(15) Uani 1 1 d . . . . .
F7 F 0.6860(7) -0.0707(3) 0.9688(4) 0.166(3) Uani 1 1 d . . . . .
F8 F 0.8093(4) 0.0016(4) 0.9708(3) 0.139(3) Uani 1 1 d . . . . .
F9 F 0.6476(4) 0.0114(4) 1.0269(3) 0.1137(18) Uani 1 1 d . . . . .
C37 C 0.9921(4) 0.1963(3) 0.6485(4) 0.0441(12) Uani 1 1 d . . . . .
C38 C 1.0074(4) 0.2204(4) 0.7131(4) 0.0477(13) Uani 1 1 d . . . . .
H38 H 0.945626 0.232459 0.748011 0.057 Uiso 1 1 calc R . . . .
C39 C 1.1072(5) 0.2270(4) 0.7276(4) 0.0510(13) Uani 1 1 d . . . . .
C40 C 1.1987(4) 0.2132(4) 0.6769(4) 0.0510(13) Uani 1 1 d . . . . .
H40 H 1.268051 0.218022 0.686894 0.061 Uiso 1 1 calc R . . . .
C41 C 1.1883(4) 0.1923(4) 0.6111(4) 0.0482(13) Uani 1 1 d . U . . .
C42 C 1.0863(4) 0.1831(3) 0.5980(3) 0.0438(12) Uani 1 1 d . . . . .
H42 H 1.081194 0.167234 0.553195 0.053 Uiso 1 1 calc R . . . .
C43 C 1.1189(6) 0.2519(5) 0.7974(4) 0.0639(17) Uani 1 1 d . . . . .
C44 C 1.2883(5) 0.1776(4) 0.5538(5) 0.0666(15) Uani 1 1 d D U . . .
C45 C 0.7743(4) 0.1744(3) 0.7103(3) 0.0452(12) Uani 1 1 d . . . . .
C46 C 0.7821(4) 0.1072(3) 0.7960(3) 0.0465(13) Uani 1 1 d . . . . .
H46 H 0.849732 0.079770 0.804442 0.056 Uiso 1 1 calc R . . . .
C47 C 0.6980(5) 0.0794(4) 0.8677(4) 0.0545(14) Uani 1 1 d . . . . .
C48 C 0.5958(5) 0.1162(4) 0.8597(4) 0.0621(16) Uani 1 1 d . . . . .
H48 H 0.536580 0.096853 0.909571 0.075 Uiso 1 1 calc R . . . .
C49 C 0.5852(5) 0.1827(5) 0.7750(4) 0.0688(16) Uani 1 1 d D U . . .
C50 C 0.6701(4) 0.2091(4) 0.7039(4) 0.0516(14) Uani 1 1 d . . . . .
H50 H 0.658524 0.253197 0.646933 0.062 Uiso 1 1 calc R . . . .
C51 C 0.7107(6) 0.0041(5) 0.9581(5) 0.074(2) Uani 1 1 d . . . . .
C53 C 0.8597(4) 0.1313(3) 0.5874(3) 0.0439(12) Uani 1 1 d . . . . .
C54 C 0.7963(5) 0.1498(4) 0.5236(4) 0.0568(15) Uani 1 1 d . . . . .
H54 H 0.765807 0.206622 0.497007 0.068 Uiso 1 1 calc R . . . .
C55 C 0.7770(6) 0.0875(4) 0.4983(5) 0.0687(18) Uani 1 1 d . U . . .
C56 C 0.8184(6) 0.0040(4) 0.5368(4) 0.0645(17) Uani 1 1 d . . . . .
H56 H 0.804363 -0.038693 0.519844 0.077 Uiso 1 1 calc R . . . .
C57 C 0.8794(5) -0.0168(4) 0.5992(4) 0.0545(14) Uani 1 1 d . U . . .
C58 C 0.8999(4) 0.0452(4) 0.6254(4) 0.0488(13) Uani 1 1 d . . . . .
H58 H 0.941937 0.028744 0.669863 0.059 Uiso 1 1 calc R . . . .
C59 C 0.7107(8) 0.1143(6) 0.4271(6) 0.099(2) Uani 1 1 d D U . . .
C60 C 0.9190(5) -0.1092(4) 0.6468(4) 0.0665(15) Uani 1 1 d D U . . .
C61 C 0.8705(5) 0.3050(4) 0.5455(4) 0.0497(13) Uani 1 1 d . . . . .
C62 C 0.8357(5) 0.3739(4) 0.5655(4) 0.0589(15) Uani 1 1 d . . . . .
H62 H 0.804509 0.359462 0.626066 0.071 Uiso 1 1 calc R . . . .
C63 C 0.8440(6) 0.4606(4) 0.5027(6) 0.078(2) Uani 1 1 d . U . . .
C64 C 0.8863(7) 0.4840(5) 0.4138(6) 0.084(2) Uani 1 1 d . . . . .
H64 H 0.888113 0.544148 0.369151 0.101 Uiso 1 1 calc R . . . .
C65 C 0.9260(5) 0.4188(5) 0.3903(4) 0.0707(18) Uani 1 1 d . U . . .
C66 C 0.9175(5) 0.3311(4) 0.4556(4) 0.0561(15) Uani 1 1 d . . . . .
H66 H 0.944595 0.286892 0.438587 0.067 Uiso 1 1 calc R . . . .
C67 C 0.8012(8) 0.5311(6) 0.5284(7) 0.110(3) Uani 1 1 d D U . . .
C68 C 0.9707(7) 0.4427(6) 0.2943(5) 0.087(2) Uani 1 1 d . U . . .
B1 B 0.8730(5) 0.2026(4) 0.6221(4) 0.0396(13) Uani 1 1 d . . . . .
F4 F 1.3435(9) 0.1075(8) 0.6051(5) 0.098(4) Uani 0.64(3) 1 d D U P B 1
F5 F 1.3560(10) 0.2461(8) 0.5177(11) 0.100(5) Uani 0.64(3) 1 d D U P B 1
F6 F 1.2732(7) 0.1634(8) 0.4911(8) 0.080(3) Uani 0.64(3) 1 d D U P B 1
F10 F 0.408(3) 0.142(2) 0.767(3) 0.105(10) Uani 0.23(3) 1 d D U P C 1
F11 F 0.462(8) 0.275(3) 0.689(2) 0.136(3) Uani 0.23(3) 1 d D U P C 1
F12 F 0.4231(19) 0.217(4) 0.8294(18) 0.099(11) Uani 0.23(3) 1 d D U P C 1
F13 F 0.682(4) 0.1954(14) 0.391(3) 0.163(17) Uani 0.212(19) 1 d D U P D 1
F14 F 0.6213(18) 0.064(3) 0.4718(17) 0.119(11) Uani 0.212(19) 1 d D U P D 1
F15 F 0.753(2) 0.091(3) 0.367(2) 0.118(11) Uani 0.212(19) 1 d D U P D 1
F16 F 0.8616(18) -0.1526(16) 0.7280(10) 0.090(6) Uani 0.48(5) 1 d D U P E 1
F17 F 0.921(2) -0.1546(18) 0.6054(16) 0.121(8) Uani 0.48(5) 1 d D U P E 1
F18 F 1.0209(13) -0.1092(19) 0.6583(19) 0.112(7) Uani 0.48(5) 1 d D U P E 1
F19 F 0.7297(13) 0.5795(13) 0.4733(10) 0.100(5) Uani 0.43(3) 1 d D U P F 1
F20 F 0.861(2) 0.5923(17) 0.521(2) 0.170(10) Uani 0.43(3) 1 d D U P F 1
F21 F 0.728(2) 0.5032(11) 0.6064(10) 0.141(9) Uani 0.43(3) 1 d D U P F 1
F22 F 1.013(3) 0.3765(14) 0.2822(12) 0.149(10) Uani 0.50(3) 1 d . U P G 1
F23 F 1.059(2) 0.505(2) 0.2655(14) 0.179(10) Uani 0.50(3) 1 d . U P G 1
F24 F 0.9076(14) 0.4860(17) 0.2462(8) 0.121(9) Uani 0.50(3) 1 d . U P G 1
C52 C 0.4697(14) 0.202(2) 0.7608(18) 0.0688(16) Uani 0.28(3) 1 d D U P C 1
F4B F 1.2999(15) 0.0969(11) 0.566(2) 0.124(11) Uani 0.36(3) 1 d D U P B 2
F5B F 1.3778(14) 0.2048(19) 0.5569(19) 0.102(8) Uani 0.36(3) 1 d D U P B 2
F6B F 1.2780(17) 0.225(3) 0.4675(9) 0.149(13) Uani 0.36(3) 1 d D U P B 2
F10B F 0.3968(7) 0.1641(9) 0.7996(10) 0.109(5) Uani 0.77(3) 1 d D U P C 2
F11B F 0.471(2) 0.2793(9) 0.6848(6) 0.136(3) Uani 0.77(3) 1 d D U P C 2
F12B F 0.4490(13) 0.2710(14) 0.8124(9) 0.153(5) Uani 0.77(3) 1 d D U P C 2
F13B F 0.7485(8) 0.1899(6) 0.3543(5) 0.113(3) Uani 0.788(19) 1 d D U P D 2
F14B F 0.6095(5) 0.1321(8) 0.4552(5) 0.118(3) Uani 0.788(19) 1 d D U P D 2
F15B F 0.7066(15) 0.0548(8) 0.4022(11) 0.196(7) Uani 0.788(19) 1 d D U P D 2
F16B F 0.8432(19) -0.1615(17) 0.7148(17) 0.174(11) Uani 0.52(5) 1 d D U P E 2
F17B F 0.9390(17) -0.1475(14) 0.5952(14) 0.083(5) Uani 0.52(5) 1 d D U P E 2
F18B F 1.0047(17) -0.1132(15) 0.6775(17) 0.096(5) Uani 0.52(5) 1 d D U P E 2
F19B F 0.7108(12) 0.5608(16) 0.518(2) 0.196(10) Uani 0.57(3) 1 d D U P F 2
F20B F 0.8767(10) 0.6001(6) 0.4831(9) 0.096(4) Uani 0.57(3) 1 d D U P F 2
F21B F 0.811(2) 0.5048(8) 0.6128(7) 0.155(8) Uani 0.57(3) 1 d D U P F 2
F22B F 1.0646(18) 0.4012(19) 0.2906(17) 0.150(10) Uani 0.50(3) 1 d . U P G 2
F23B F 0.999(2) 0.5223(9) 0.2436(10) 0.119(7) Uani 0.50(3) 1 d . U P G 2
F24B F 0.9024(18) 0.423(2) 0.2526(12) 0.154(9) Uani 0.50(3) 1 d . U P G 2
C52B C 0.4757(7) 0.2269(9) 0.7688(8) 0.0688(16) Uani 0.72(3) 1 d D U P C 2
O1S O 0.5183(13) 0.1266(8) 1.1759(8) 0.101(4) Uani 0.5 1 d . U P H -1
C1S C 0.465(3) 0.0480(15) 1.1980(14) 0.131(10) Uani 0.5 1 d . U P H -1
H1SA H 0.512018 0.013563 1.172069 0.157 Uiso 0.5 1 calc R . P H -1
H1SB H 0.397854 0.061642 1.173806 0.157 Uiso 0.5 1 calc R . P H -1
C2S C 0.4387(16) -0.0029(15) 1.2961(13) 0.098(5) Uani 0.5 1 d . U P H -1
H2SA H 0.490189 -0.051072 1.319169 0.118 Uiso 0.5 1 calc R . P H -1
H2SB H 0.363951 -0.027811 1.318700 0.118 Uiso 0.5 1 calc R . P H -1
C3S C 0.453(2) 0.0743(15) 1.3203(16) 0.086(6) Uani 0.5 1 d . U P H -1
H3SA H 0.386974 0.110371 1.317603 0.104 Uiso 0.5 1 calc R . P H -1
H3SB H 0.470272 0.050658 1.380376 0.104 Uiso 0.5 1 calc R . P H -1
C4S C 0.5372(15) 0.1210(14) 1.2536(11) 0.089(4) Uani 0.5 1 d . U P H -1
H4SA H 0.605727 0.090536 1.266764 0.107 Uiso 0.5 1 calc R . P H -1
H4SB H 0.542377 0.180953 1.247707 0.107 Uiso 0.5 1 calc R . P H -1
O2S O 0.6072(17) 0.4921(10) 1.3086(9) 0.132(6) Uani 0.5 1 d . U P I -1
C5S C 0.6278(19) 0.3947(15) 1.3424(16) 0.117(6) Uani 0.5 1 d . U P I -1
H5SA H 0.579777 0.367390 1.323375 0.140 Uiso 0.5 1 calc R . P I -1
H5SB H 0.703994 0.384371 1.320930 0.140 Uiso 0.5 1 calc R . P I -1
C6S C 0.604(3) 0.3620(18) 1.4352(17) 0.132(12) Uani 0.5 1 d . U P I -1
H6SA H 0.667281 0.330204 1.459395 0.159 Uiso 0.5 1 calc R . P I -1
H6SB H 0.543028 0.318471 1.461131 0.159 Uiso 0.5 1 calc R . P I -1
C7S C 0.5761(15) 0.4266(10) 1.4640(11) 0.090(4) Uani 0.5 1 d . U P I -1
H7SA H 0.624023 0.425544 1.502602 0.108 Uiso 0.5 1 calc R . P I -1
H7SB H 0.499847 0.419547 1.496426 0.108 Uiso 0.5 1 calc R . P I -1
C8S C 0.5940(19) 0.5089(12) 1.3756(11) 0.106(6) Uani 0.5 1 d . U P I -1
H8SA H 0.531100 0.547510 1.373901 0.127 Uiso 0.5 1 calc R . P I -1
H8SB H 0.658697 0.541417 1.369618 0.127 Uiso 0.5 1 calc R . P I -1

loop_
_atom_site_aniso_label
_atom_site_aniso_U_11
_atom_site_aniso_U_22
_atom_site_aniso_U_33
_atom_site_aniso_U_23
_atom_site_aniso_U_13
_atom_site_aniso_U_12
Cu1 0.0643(12) 0.0433(10) 0.0512(10) -0.0257(8) -0.0186(8) 0.0075(9)
Cu2 0.0645(12) 0.0576(11) 0.0528(11) -0.0328(9) -0.0202(9) 0.0061(8)
O1 0.072(6) 0.063(5) 0.059(5) -0.037(4) -0.024(4) 0.013(4)
O2 0.076(8) 0.113(9) 0.083(8) -0.068(7) 0.026(6) -0.050(6)
O3 0.085(8) 0.075(7) 0.081(8) -0.046(6) 0.043(6) -0.032(5)
O4 0.106(7) 0.063(5) 0.043(4) -0.028(4) -0.023(4) 0.005(4)
O5 0.122(8) 0.058(5) 0.079(6) -0.035(5) -0.039(6) -0.005(5)
O6 0.047(8) 0.111(12) 0.094(11) -0.068(10) 0.004(7) -0.006(7)
N1 0.072(9) 0.076(8) 0.070(8) -0.049(7) -0.005(7) -0.008(7)
N2 0.068(6) 0.053(5) 0.046(5) -0.020(4) -0.024(4) -0.001(5)
N3 0.081(8) 0.053(6) 0.052(7) -0.034(5) -0.021(6) 0.006(6)
N4 0.079(9) 0.067(8) 0.059(7) -0.037(8) -0.021(8) 0.010(6)
N5 0.085(7) 0.039(5) 0.053(5) -0.021(4) -0.012(5) -0.016(5)
C1 0.067(7) 0.053(6) 0.051(6) -0.021(5) -0.022(4) 0.004(5)
C2 0.078(9) 0.067(7) 0.080(9) -0.041(6) -0.011(7) 0.010(6)
C3 0.074(9) 0.059(7) 0.067(8) -0.044(6) -0.031(6) 0.016(6)
C4 0.090(10) 0.055(7) 0.061(8) -0.027(6) -0.023(6) 0.017(6)
C5 0.063(7) 0.049(6) 0.041(7) -0.024(6) -0.024(6) 0.003(5)
C6 0.085(7) 0.056(7) 0.049(6) -0.031(5) -0.015(5) -0.006(5)
C7 0.071(7) 0.048(7) 0.047(7) -0.031(5) -0.008(5) 0.000(5)
C8 0.074(7) 0.052(6) 0.075(8) -0.041(6) -0.017(6) 0.002(5)
C9 0.094(13) 0.075(9) 0.084(12) -0.036(8) -0.034(11) -0.020(9)
C10 0.079(11) 0.082(8) 0.069(10) -0.041(7) -0.019(9) -0.003(7)
C11 0.077(8) 0.059(7) 0.061(7) -0.034(6) -0.020(6) 0.007(5)
C12 0.068(8) 0.052(6) 0.042(6) -0.028(5) -0.012(5) -0.001(5)
C13 0.071(8) 0.063(7) 0.067(7) -0.037(6) -0.001(6) -0.019(6)
C14 0.138(15) 0.092(11) 0.076(9) -0.059(9) 0.013(9) -0.041(10)
C15 0.117(12) 0.086(10) 0.075(9) -0.054(8) 0.023(8) -0.049(9)
C16 0.073(8) 0.086(9) 0.061(7) -0.045(6) 0.010(6) -0.022(6)
C17 0.062(7) 0.040(6) 0.052(6) -0.022(5) -0.002(5) -0.018(5)
C18 0.103(11) 0.103(12) 0.095(10) -0.072(10) -0.042(9) 0.043(8)
C19 0.114(15) 0.19(2) 0.119(13) -0.121(15) -0.070(12) 0.087(14)
C20 0.126(15) 0.15(2) 0.116(14) -0.108(16) -0.069(13) 0.073(14)
C21 0.083(9) 0.086(10) 0.060(7) -0.043(7) -0.018(6) 0.016(7)
C22 0.068(7) 0.060(8) 0.055(7) -0.037(6) -0.007(6) -0.006(6)
C23 0.075(7) 0.056(6) 0.040(5) -0.024(5) -0.021(5) -0.007(5)
C24 0.071(7) 0.046(9) 0.055(6) -0.027(7) -0.016(5) 0.002(7)
C25 0.080(9) 0.081(12) 0.064(8) -0.041(8) -0.023(7) 0.003(8)
C26 0.085(12) 0.14(2) 0.072(9) -0.063(12) -0.016(9) -0.020(13)
C27 0.082(9) 0.120(13) 0.070(7) -0.053(8) -0.008(7) -0.029(8)
C28 0.082(8) 0.071(8) 0.051(6) -0.021(6) -0.009(5) -0.024(6)
C29 0.127(16) 0.106(10) 0.093(11) -0.083(9) -0.034(11) 0.026(11)
C30 0.108(14) 0.159(17) 0.123(13) -0.089(13) -0.068(13) 0.036(13)
C31 0.094(14) 0.107(12) 0.055(11) -0.030(10) -0.022(10) -0.011(9)
C32 0.102(11) 0.070(7) 0.071(9) -0.020(6) -0.048(8) 0.010(7)
C33 0.125(14) 0.061(8) 0.069(8) -0.020(7) -0.041(9) 0.036(9)
C34 0.15(3) 0.068(11) 0.138(16) -0.038(11) -0.043(18) 0.045(14)
C35 0.25(3) 0.042(8) 0.137(19) -0.020(11) -0.07(2) 0.025(12)
C36 0.16(2) 0.040(8) 0.123(12) -0.037(8) -0.045(13) -0.005(10)
F1 0.128(4) 0.095(3) 0.073(3) -0.048(2) -0.047(3) 0.020(3)
F2 0.117(4) 0.111(3) 0.083(3) -0.054(3) -0.025(3) -0.033(3)
F3 0.079(3) 0.157(4) 0.111(3) -0.108(3) -0.042(2) 0.038(3)
F7 0.329(10) 0.056(3) 0.102(4) -0.001(3) -0.105(5) 0.001(4)
F8 0.076(3) 0.185(6) 0.061(3) 0.022(3) -0.021(2) -0.001(3)
F9 0.106(4) 0.144(4) 0.047(2) -0.013(3) -0.008(2) 0.007(3)
C37 0.045(3) 0.043(3) 0.047(3) -0.023(2) -0.009(2) 0.001(2)
C38 0.045(3) 0.053(3) 0.052(3) -0.029(3) -0.013(2) 0.005(2)
C39 0.055(3) 0.054(3) 0.051(3) -0.028(3) -0.017(3) 0.002(3)
C40 0.041(3) 0.057(3) 0.063(4) -0.032(3) -0.018(3) 0.004(2)
C41 0.041(3) 0.050(3) 0.062(3) -0.032(3) -0.011(2) -0.003(2)
C42 0.051(3) 0.044(3) 0.039(3) -0.021(2) -0.007(2) -0.005(2)
C43 0.067(4) 0.079(4) 0.062(4) -0.040(4) -0.034(3) 0.015(3)
C44 0.047(3) 0.080(4) 0.080(4) -0.047(3) -0.001(3) -0.009(3)
C45 0.053(3) 0.044(3) 0.041(3) -0.020(2) -0.012(2) -0.004(2)
C46 0.042(3) 0.047(3) 0.041(3) -0.012(2) -0.010(2) 0.001(2)
C47 0.053(3) 0.050(3) 0.042(3) -0.007(3) -0.005(3) -0.006(3)
C48 0.045(3) 0.078(4) 0.051(3) -0.019(3) -0.010(3) -0.006(3)
C49 0.042(2) 0.079(4) 0.060(3) -0.014(3) -0.006(2) 0.002(2)
C50 0.042(3) 0.064(4) 0.040(3) -0.014(3) -0.017(2) 0.000(2)
C51 0.060(4) 0.080(5) 0.053(4) -0.009(3) -0.009(3) -0.001(3)
C53 0.046(3) 0.047(3) 0.035(3) -0.016(2) -0.007(2) -0.007(2)
C54 0.064(4) 0.060(4) 0.059(4) -0.032(3) -0.033(3) 0.011(3)
C55 0.087(5) 0.069(4) 0.070(4) -0.041(3) -0.036(4) 0.008(3)
C56 0.085(5) 0.057(4) 0.069(4) -0.040(3) -0.025(4) -0.001(3)
C57 0.048(3) 0.058(3) 0.065(4) -0.035(3) -0.010(3) 0.000(2)
C58 0.044(3) 0.056(3) 0.045(3) -0.021(3) -0.012(2) -0.004(2)
C59 0.125(6) 0.093(5) 0.110(6) -0.058(4) -0.063(5) 0.014(5)
C60 0.071(4) 0.056(4) 0.072(4) -0.031(3) -0.009(3) -0.001(3)
C61 0.053(3) 0.053(3) 0.049(3) -0.024(3) -0.023(3) 0.005(2)
C62 0.059(4) 0.058(4) 0.065(4) -0.033(3) -0.014(3) 0.002(3)
C63 0.080(5) 0.040(3) 0.097(5) -0.025(3) -0.003(4) -0.003(3)
C64 0.087(5) 0.053(4) 0.083(5) -0.014(4) -0.005(4) 0.002(4)
C65 0.060(4) 0.068(4) 0.053(3) -0.009(3) -0.001(3) 0.002(3)
C66 0.051(3) 0.060(4) 0.040(3) -0.012(3) -0.005(3) 0.007(3)
C67 0.131(7) 0.067(5) 0.125(6) -0.050(5) -0.004(5) 0.015(4)
C68 0.084(5) 0.092(5) 0.053(4) -0.015(4) 0.003(3) -0.004(4)
B1 0.050(3) 0.037(3) 0.028(3) -0.013(2) -0.006(2) -0.003(2)
F4 0.074(6) 0.120(8) 0.110(6) -0.068(5) -0.019(4) 0.036(6)
F5 0.053(6) 0.105(7) 0.160(11) -0.091(7) 0.027(5) -0.032(5)
F6 0.048(4) 0.116(9) 0.101(6) -0.079(6) 0.008(4) -0.016(5)
F10 0.050(13) 0.118(12) 0.16(3) -0.060(15) -0.048(15) 0.018(10)
F11 0.052(5) 0.146(5) 0.099(3) 0.025(3) -0.007(3) 0.021(3)
F12 0.036(12) 0.16(3) 0.104(11) -0.065(17) -0.010(10) 0.026(14)
F13 0.23(5) 0.114(11) 0.17(4) -0.053(16) -0.14(3) 0.063(15)
F14 0.079(12) 0.16(2) 0.117(19) -0.057(17) -0.054(10) 0.021(13)
F15 0.115(18) 0.18(3) 0.112(17) -0.10(2) -0.048(12) -0.021(17)
F16 0.130(11) 0.060(8) 0.065(6) -0.021(5) -0.009(6) -0.003(7)
F17 0.19(2) 0.071(10) 0.114(11) -0.061(9) -0.013(11) -0.015(11)
F18 0.063(7) 0.077(11) 0.167(18) -0.033(10) -0.028(8) 0.010(6)
F19 0.119(9) 0.074(8) 0.102(9) -0.051(8) 0.006(7) 0.025(6)
F20 0.194(17) 0.171(18) 0.23(3) -0.16(2) -0.048(16) -0.006(12)
F21 0.21(2) 0.082(9) 0.101(9) -0.040(7) -0.001(10) 0.062(11)
F22 0.22(3) 0.130(11) 0.036(6) -0.016(7) 0.017(11) 0.050(12)
F23 0.142(16) 0.226(19) 0.088(11) -0.010(13) 0.012(10) -0.090(15)
F24 0.118(10) 0.151(17) 0.052(5) -0.020(8) -0.012(6) 0.023(10)
C52 0.042(2) 0.079(4) 0.060(3) -0.014(3) -0.006(2) 0.002(2)
F4B 0.065(10) 0.124(9) 0.23(3) -0.137(14) 0.010(14) 0.006(8)
F5B 0.047(6) 0.16(2) 0.17(2) -0.131(18) -0.019(8) -0.004(10)
F6B 0.092(12) 0.27(3) 0.073(7) -0.081(12) -0.008(8) 0.044(17)
F10B 0.042(3) 0.106(8) 0.114(9) 0.000(5) -0.014(4) -0.004(4)
F11B 0.052(5) 0.146(5) 0.099(3) 0.025(3) -0.007(3) 0.021(3)
F12B 0.117(8) 0.168(12) 0.201(9) -0.115(9) -0.046(7) 0.083(8)
F13B 0.141(7) 0.134(6) 0.068(4) -0.038(3) -0.056(4) 0.013(5)
F14B 0.086(4) 0.135(9) 0.128(6) -0.037(6) -0.069(4) 0.007(4)
F15B 0.308(19) 0.146(8) 0.272(16) -0.149(10) -0.225(14) 0.077(10)
F16B 0.143(13) 0.067(10) 0.173(16) 0.014(10) 0.065(13) 0.002(9)
F17B 0.097(9) 0.064(9) 0.119(11) -0.061(9) -0.055(8) 0.039(7)
F18B 0.142(11) 0.063(10) 0.118(11) -0.055(8) -0.084(10) 0.051(8)
F19B 0.128(9) 0.21(2) 0.37(3) -0.23(2) -0.066(15) 0.063(11)
F20B 0.150(8) 0.044(5) 0.105(8) -0.034(5) -0.051(6) 0.007(4)
F21B 0.26(2) 0.074(7) 0.122(7) -0.060(6) -0.002(9) 0.038(10)
F22B 0.129(11) 0.129(15) 0.094(13) -0.006(9) 0.038(9) 0.040(10)
F23B 0.157(18) 0.085(6) 0.060(7) -0.002(5) 0.006(9) 0.005(7)
F24B 0.199(15) 0.19(2) 0.087(9) -0.072(12) -0.020(9) -0.045(14)
C52B 0.042(2) 0.079(4) 0.060(3) -0.014(3) -0.006(2) 0.002(2)
O1S 0.142(12) 0.081(8) 0.077(6) -0.023(6) -0.038(7) -0.024(8)
C1S 0.22(3) 0.073(12) 0.076(9) -0.010(9) -0.041(13) -0.042(14)
C2S 0.085(11) 0.111(13) 0.081(9) -0.031(9) -0.004(9) -0.035(10)
C3S 0.102(14) 0.059(13) 0.074(8) 0.001(8) -0.050(8) 0.005(10)
C4S 0.090(11) 0.096(11) 0.078(8) -0.027(9) -0.040(7) -0.008(8)
O2S 0.198(18) 0.106(8) 0.067(7) -0.010(6) -0.064(10) 0.024(10)
C5S 0.112(16) 0.118(11) 0.097(12) -0.034(10) -0.022(12) 0.015(12)
C6S 0.18(3) 0.070(10) 0.090(12) -0.006(9) -0.003(15) 0.017(14)
C7S 0.091(12) 0.077(9) 0.064(8) -0.002(7) -0.011(8) -0.013(8)
C8S 0.145(17) 0.068(8) 0.069(8) 0.006(6) -0.038(10) -0.018(10)

loop_
_atom_type_symbol
_atom_type_description
_atom_type_scat_dispersion_real
_atom_type_scat_dispersion_imag
_atom_type_scat_source
C C 0.0033 0.0016 'International Tables Vol C Tables 4.2.6.8 and 6.1.1.4'
H H 0.0000 0.0000 'International Tables Vol C Tables 4.2.6.8 and 6.1.1.4'
B B 0.0013 0.0007 'International Tables Vol C Tables 4.2.6.8 and 6.1.1.4'
Cu Cu 0.3201 1.2651 'International Tables Vol C Tables 4.2.6.8 and 6.1.1.4'
F F 0.0171 0.0103 'International Tables Vol C Tables 4.2.6.8 and 6.1.1.4'
N N 0.0061 0.0033 'International Tables Vol C Tables 4.2.6.8 and 6.1.1.4'
O O 0.0106 0.0060 'International Tables Vol C Tables 4.2.6.8 and 6.1.1.4'

loop_
_geom_angle_atom_site_label_1
_geom_angle_atom_site_label_2
_geom_angle_atom_site_label_3
_geom_angle
O1 Cu1 Cu2 40.6(3)
O1 Cu1 O4 96.4(3)
O1 Cu1 N1 75.4(5)
O1 Cu1 N2 166.5(4)
O1 Cu1 N3 99.2(5)
O4 Cu1 Cu2 119.4(2)
N1 Cu1 Cu2 44.3(4)
N1 Cu1 O4 96.6(4)
N1 Cu1 N3 172.6(5)
N2 Cu1 Cu2 126.0(3)
N2 Cu1 O4 93.4(3)
N2 Cu1 N1 94.3(5)
N2 Cu1 N3 90.1(5)
N3 Cu1 Cu2 128.4(4)
N3 Cu1 O4 89.1(4)
O1 Cu2 Cu1 41.2(2)
O1 Cu2 O5 99.2(3)
O1 Cu2 N1 77.0(4)
O1 Cu2 N4 97.5(6)
O1 Cu2 N5 167.5(4)
O5 Cu2 Cu1 121.8(2)
N1 Cu2 Cu1 45.5(4)
N1 Cu2 O5 96.4(4)
N1 Cu2 N4 172.8(6)
N1 Cu2 N5 93.8(5)
N4 Cu2 Cu1 127.4(5)
N4 Cu2 O5 89.0(5)
N5 Cu2 Cu1 126.4(3)
N5 Cu2 O5 90.1(4)
N5 Cu2 N4 91.0(6)
Cu2 O1 Cu1 98.2(4)
C6 O2 C12 111.6(11)
C23 O3 C17 109.0(10)
C29 O4 Cu1 129.2(10)
C29 O4 C32 109.2(12)
C32 O4 Cu1 120.3(8)
C33 O5 Cu2 124.6(9)
C33 O5 C36 106.7(13)
C36 O5 Cu2 128.3(10)
Cu2 N1 Cu1 90.1(6)
O6 N1 Cu1 125.9(12)
O6 N1 Cu2 129.3(12)
C1 N2 Cu1 122.8(8)
C1 N2 C5 121.4(12)
C5 N2 Cu1 115.7(10)
C7 N3 Cu1 116.4(10)
C11 N3 Cu1 123.1(11)
C11 N3 C7 120.2(15)
C18 N4 Cu2 122.2(12)
C18 N4 C22 119.8(16)
C22 N4 Cu2 118.0(12)
C24 N5 Cu2 117.8(11)
C24 N5 C28 122.6(12)
C28 N5 Cu2 119.6(9)
N2 C1 C2 122.8(13)
C1 C2 C3 116.8(15)
C2 C3 C4 121.8(15)
C5 C4 C3 117.8(15)
N2 C5 C6 117.8(14)
C4 C5 N2 119.2(15)
C4 C5 C6 122.9(16)
O2 C6 C5 99.8(12)
O2 C6 C7 114.7(13)
C7 C6 C5 110.5(12)
N3 C7 C6 117.3(12)
N3 C7 C8 120.7(15)
C8 C7 C6 122.0(14)
C9 C8 C7 117.2(15)
C10 C9 C8 118(2)
C9 C10 C11 126(2)
N3 C11 C10 118.0(16)
C13 C12 O2 123.7(12)
C17 C12 O2 117.8(11)
C17 C12 C13 118.0(14)
C12 C13 C14 122.8(13)
C13 C14 C15 115.1(16)
C16 C15 C14 120.7(15)
C15 C16 C17 121.1(13)
C12 C17 O3 112.5(11)
C12 C17 C16 122.1(14)
C16 C17 O3 125.4(11)
N4 C18 C19 122.0(18)
C18 C19 C20 119.3(19)
C21 C20 C19 116(2)
C20 C21 C22 119.9(16)
N4 C22 C21 122.2(16)
N4 C22 C23 117.3(12)
C21 C22 C23 120.5(14)
O3 C23 C22 112.9(11)
O3 C23 C24 96.2(12)
C24 C23 C22 112.2(12)
N5 C24 C23 119.1(14)
N5 C24 C25 121.9(16)
C25 C24 C23 118.9(15)
C24 C25 C26 118.7(18)
C27 C26 C25 117.3(18)
C26 C27 C28 119.5(16)
N5 C28 C27 119.6(12)
O4 C29 C30 106.8(16)
C31 C30 C29 105.5(17)
C32 C31 C30 103.2(18)
O4 C32 C31 106.8(15)
O5 C33 C34 112.2(17)
C35 C34 C33 92.9(19)
C36 C35 C34 109(3)
C35 C36 O5 113(2)
C38 C37 B1 121.8(5)
C42 C37 C38 115.1(5)
C42 C37 B1 122.1(4)
C37 C38 H38 118.6
C39 C38 C37 122.8(5)
C39 C38 H38 118.6
C38 C39 C40 120.7(5)
C38 C39 C43 120.7(5)
C40 C39 C43 118.6(5)
C39 C40 H40 120.6
C39 C40 C41 118.8(5)
C41 C40 H40 120.6
C40 C41 C42 120.6(5)
C40 C41 C44 119.7(5)
C42 C41 C44 119.8(5)
C37 C42 C41 122.0(5)
C37 C42 H42 119.0
C41 C42 H42 119.0
F1 C43 F2 103.1(5)
F1 C43 C39 112.3(5)
F2 C43 C39 112.9(6)
F3 C43 F1 107.4(6)
F3 C43 F2 105.9(6)
F3 C43 C39 114.4(5)
F4 C44 C41 110.6(6)
F5 C44 C41 109.9(7)
F5 C44 F4 104.9(7)
F6 C44 C41 116.3(6)
F6 C44 F4 106.3(7)
F6 C44 F5 108.0(8)
F4B C44 C41 114.8(8)
F4B C44 F6B 104.3(12)
F5B C44 C41 115.6(11)
F5B C44 F4B 108.4(11)
F5B C44 F6B 105.5(13)
F6B C44 C41 107.2(10)
C46 C45 C50 114.0(5)
C46 C45 B1 123.4(5)
C50 C45 B1 122.2(5)
C45 C46 H46 118.3
C47 C46 C45 123.4(5)
C47 C46 H46 118.3
C46 C47 C48 121.2(5)
C46 C47 C51 120.8(5)
C48 C47 C51 117.9(5)
C47 C48 H48 121.7
C49 C48 C47 116.7(5)
C49 C48 H48 121.7
C48 C49 C52 115.3(12)
C48 C49 C52B 116.1(6)
C50 C49 C48 121.2(6)
C50 C49 C52 120.8(11)
C50 C49 C52B 122.7(6)
C45 C50 H50 118.3
C49 C50 C45 123.4(5)
C49 C50 H50 118.3
F7 C51 F8 108.7(8)
F7 C51 F9 104.9(6)
F7 C51 C47 113.0(7)
F8 C51 F9 105.1(7)
F8 C51 C47 111.7(6)
F9 C51 C47 112.9(6)
C54 C53 B1 121.0(5)
C58 C53 C54 115.8(5)
C58 C53 B1 122.8(5)
C53 C54 H54 119.0
C55 C54 C53 122.0(6)
C55 C54 H54 119.0
C54 C55 C59 118.2(6)
C56 C55 C54 120.5(6)
C56 C55 C59 121.3(6)
C55 C56 H56 120.3
C57 C56 C55 119.5(5)
C57 C56 H56 120.3
C56 C57 C58 120.9(6)
C56 C57 C60 120.5(5)
C58 C57 C60 118.4(5)
C53 C58 H58 119.3
C57 C58 C53 121.4(5)
C57 C58 H58 119.3
F13 C59 C55 116.5(18)
F13 C59 F14 107.3(17)
F13 C59 F15 111.0(18)
F14 C59 C55 103.2(14)
F15 C59 C55 113(2)
F15 C59 F14 105.1(15)
F13B C59 C55 111.6(8)
F14B C59 C55 111.4(7)
F14B C59 F13B 104.1(8)
F15B C59 C55 113.2(9)
F15B C59 F13B 108.2(10)
F15B C59 F14B 107.8(10)
F16 C60 C57 111.4(13)
F16 C60 F18 104.6(12)
F17 C60 C57 113.9(14)
F17 C60 F16 108.8(13)
F17 C60 F18 106.0(14)
F18 C60 C57 111.6(13)
F16B C60 C57 111.2(13)
F17B C60 C57 111.9(10)
F17B C60 F16B 103.4(13)
F18B C60 C57 113.5(11)
F18B C60 F16B 108.1(13)
F18B C60 F17B 108.3(10)
C62 C61 C66 115.2(5)
C62 C61 B1 123.1(5)
C66 C61 B1 121.2(5)
C61 C62 H62 118.3
C63 C62 C61 123.4(7)
C63 C62 H62 118.3
C62 C63 C64 120.0(7)
C62 C63 C67 120.6(7)
C64 C63 C67 119.3(7)
C63 C64 H64 120.4
C63 C64 C65 119.2(6)
C65 C64 H64 120.4
C64 C65 C66 119.5(6)
C64 C65 C68 120.0(7)
C66 C65 C68 120.4(7)
C61 C66 H66 118.7
C65 C66 C61 122.5(6)
C65 C66 H66 118.7
F19 C67 C63 106.9(11)
F20 C67 C63 123.7(16)
F20 C67 F19 102.0(14)
F20 C67 F21 108.1(14)
F21 C67 C63 115.5(10)
F21 C67 F19 95.9(12)
F19B C67 C63 120.5(14)
F19B C67 F20B 109.1(13)
F19B C67 F21B 110.2(12)
F20B C67 C63 106.7(9)
F21B C67 C63 108.8(9)
F21B C67 F20B 99.5(11)
F22 C68 C65 113.7(10)
F22 C68 F23 105.8(16)
F23 C68 C65 105.7(11)
F24 C68 C65 111.9(10)
F24 C68 F22 115.1(15)
F24 C68 F23 103.3(14)
F22B C68 C65 107.5(13)
F22B C68 F24B 110.6(16)
F23B C68 C65 115.7(11)
F23B C68 F22B 102.3(13)
F23B C68 F24B 105.1(13)
F24B C68 C65 114.9(9)
C45 B1 C37 111.6(4)
C53 B1 C37 111.7(4)
C53 B1 C45 103.3(4)
C61 B1 C37 103.2(4)
C61 B1 C45 114.0(4)
C61 B1 C53 113.3(4)
F10 C52 C49 121(3)
F10 C52 F12 104.3(18)
F11 C52 C49 113(5)
F11 C52 F10 108(2)
F11 C52 F12 106(2)
F12 C52 C49 102(2)
F10B C52B C49 109.3(9)
F11B C52B C49 110.3(15)
F11B C52B F10B 105.3(11)
F12B C52B C49 116.3(10)
F12B C52B F10B 106.9(9)
F12B C52B F11B 108.2(11)
C4S O1S C1S 108.1(15)
O1S C1S H1SA 110.3
O1S C1S H1SB 110.3
O1S C1S C2S 107.3(18)
H1SA C1S H1SB 108.5
C2S C1S H1SA 110.3
C2S C1S H1SB 110.3
C1S C2S H2SA 111.9
C1S C2S H2SB 111.9
C1S C2S C3S 99.1(18)
H2SA C2S H2SB 109.6
C3S C2S H2SA 111.9
C3S C2S H2SB 111.9
C2S C3S H3SA 111.7
C2S C3S H3SB 111.7
H3SA C3S H3SB 109.5
C4S C3S C2S 100(2)
C4S C3S H3SA 111.7
C4S C3S H3SB 111.7
O1S C4S H4SA 110.3
O1S C4S H4SB 110.3
C3S C4S O1S 106.9(16)
C3S C4S H4SA 110.3
C3S C4S H4SB 110.3
H4SA C4S H4SB 108.6
C8S O2S C5S 108.3(15)
O2S C5S H5SA 111.3
O2S C5S H5SB 111.3
H5SA C5S H5SB 109.2
C6S C5S O2S 102(2)
C6S C5S H5SA 111.3
C6S C5S H5SB 111.3
C5S C6S H6SA 108.6
C5S C6S H6SB 108.6
C5S C6S C7S 115(2)
H6SA C6S H6SB 107.5
C7S C6S H6SA 108.6
C7S C6S H6SB 108.6
C6S C7S H7SA 111.7
C6S C7S H7SB 111.7
C6S C7S C8S 100.3(19)
H7SA C7S H7SB 109.5
C8S C7S H7SA 111.7
C8S C7S H7SB 111.7
O2S C8S C7S 112.3(19)
O2S C8S H8SA 109.1
O2S C8S H8SB 109.1
C7S C8S H8SA 109.1
C7S C8S H8SB 109.1
H8SA C8S H8SB 107.9

loop_
_geom_bond_atom_site_label_1
_geom_bond_atom_site_label_2
_geom_bond_distance
Cu1 Cu2 2.844(2)
Cu1 O1 1.892(8)
Cu1 O4 2.395(8)
Cu1 N1 2.030(12)
Cu1 N2 2.007(11)
Cu1 N3 2.035(15)
Cu2 O1 1.869(8)
Cu2 O5 2.406(9)
Cu2 N1 1.987(13)
Cu2 N4 2.051(16)
Cu2 N5 1.987(11)
O2 C6 1.388(16)
O2 C12 1.518(17)
O3 C17 1.577(15)
O3 C23 1.441(16)
O4 C29 1.418(17)
O4 C32 1.464(16)
O5 C33 1.385(17)
O5 C36 1.443(19)
O6 N1 1.154(19)
N2 C1 1.313(16)
N2 C5 1.38(2)
N3 C7 1.357(19)
N3 C11 1.326(18)
N4 C18 1.32(2)
N4 C22 1.323(19)
N5 C24 1.32(2)
N5 C28 1.325(16)
C1 C2 1.362(19)
C2 C3 1.38(2)
C3 C4 1.40(2)
C4 C5 1.37(2)
C5 C6 1.49(2)
C6 C7 1.49(2)
C7 C8 1.425(18)
C8 C9 1.39(2)
C9 C10 1.30(3)
C10 C11 1.37(2)
C12 C13 1.380(17)
C12 C17 1.333(18)
C13 C14 1.42(2)
C14 C15 1.43(2)
C15 C16 1.328(18)
C16 C17 1.377(17)
C18 C19 1.39(3)
C19 C20 1.45(3)
C20 C21 1.36(3)
C21 C22 1.419(18)
C22 C23 1.51(2)
C23 C24 1.51(2)
C24 C25 1.38(3)
C25 C26 1.43(3)
C26 C27 1.41(3)
C27 C28 1.413(19)
C29 C30 1.51(3)
C30 C31 1.49(3)
C31 C32 1.49(2)
C33 C34 1.71(3)
C34 C35 1.61(5)
C35 C36 1.41(3)
F1 C43 1.337(7)
F2 C43 1.349(8)
F3 C43 1.299(8)
F7 C51 1.264(9)
F8 C51 1.309(8)
F9 C51 1.331(9)
C37 C38 1.415(7)
C37 C42 1.387(7)
C37 B1 1.652(8)
C38 H38 0.9500
C38 C39 1.367(8)
C39 C40 1.368(8)
C39 C43 1.495(8)
C40 H40 0.9500
C40 C41 1.378(8)
C41 C42 1.396(7)
C41 C44 1.511(8)
C42 H42 0.9500
C44 F4 1.358(9)
C44 F5 1.321(9)
C44 F6 1.272(10)
C44 F4B 1.298(12)
C44 F5B 1.284(13)
C44 F6B 1.349(14)
C45 C46 1.400(7)
C45 C50 1.409(8)
C45 B1 1.639(8)
C46 H46 0.9500
C46 C47 1.358(8)
C47 C48 1.399(8)
C47 C51 1.516(9)
C48 H48 0.9500
C48 C49 1.394(9)
C49 C50 1.358(8)
C49 C52 1.522(18)
C49 C52B 1.526(11)
C50 H50 0.9500
C53 C54 1.407(7)
C53 C58 1.406(8)
C53 B1 1.630(8)
C54 H54 0.9500
C54 C55 1.387(8)
C55 C56 1.377(9)
C55 C59 1.512(10)
C56 H56 0.9500
C56 C57 1.359(9)
C57 C58 1.399(8)
C57 C60 1.503(9)
C58 H58 0.9500
C59 F13 1.285(16)
C59 F14 1.328(17)
C59 F15 1.286(17)
C59 F13B 1.337(10)
C59 F14B 1.334(11)
C59 F15B 1.291(10)
C60 F16 1.306(13)
C60 F17 1.278(14)
C60 F18 1.350(14)
C60 F16B 1.326(14)
C60 F17B 1.310(12)
C60 F18B 1.294(13)
C61 C62 1.394(8)
C61 C66 1.395(8)
C61 B1 1.627(8)
C62 H62 0.9500
C62 C63 1.360(9)
C63 C64 1.378(11)
C63 C67 1.498(11)
C64 H64 0.9500
C64 C65 1.384(10)
C65 C66 1.384(8)
C65 C68 1.490(10)
C66 H66 0.9500
C67 F19 1.386(14)
C67 F20 1.283(15)
C67 F21 1.351(15)
C67 F19B 1.230(14)
C67 F20B 1.384(13)
C67 F21B 1.341(14)
C68 F22 1.30(2)
C68 F23 1.445(19)
C68 F24 1.223(15)
C68 F22B 1.34(2)
C68 F23B 1.253(17)
C68 F24B 1.389(18)
F10 C52 1.304(19)
F11 C52 1.30(2)
F12 C52 1.330(19)
F10B C52B 1.359(12)
F11B C52B 1.309(11)
F12B C52B 1.281(14)
O1S C1S 1.41(2)
O1S C4S 1.373(19)
C1S H1SA 0.9900
C1S H1SB 0.9900
C1S C2S 1.47(3)
C2S H2SA 0.9900
C2S H2SB 0.9900
C2S C3S 1.60(4)
C3S H3SA 0.9900
C3S H3SB 0.9900
C3S C4S 1.36(3)
C4S H4SA 0.9900
C4S H4SB 0.9900
O2S C5S 1.51(3)
O2S C8S 1.29(2)
C5S H5SA 0.9900
C5S H5SB 0.9900
C5S C6S 1.39(3)
C6S H6SA 0.9900
C6S H6SB 0.9900
C6S C7S 1.41(3)
C7S H7SA 0.9900
C7S H7SB 0.9900
C7S C8S 1.50(2)
C8S H8SA 0.9900
C8S H8SB 0.9900

loop_
_platon_squeeze_void_nr
_platon_squeeze_void_average_x
_platon_squeeze_void_average_y
_platon_squeeze_void_average_z
_platon_squeeze_void_volume
_platon_squeeze_void_count_electrons
_platon_squeeze_void_content
1 0.000 0.497 0.000 477 149 ' '
